data_7061399
loop_
_publ_author_name
'Yan, Kelu'
'Liu, Min'
'Wen, Jiangwei'
'Liu, Xiao'
'Wang, Xiaoyu'
'Sui, Xinlei'
'Shang, Wenda'
'Wang, Xiu'

_publ_section_title
;
 Synthesis of 3-substituted quinolines by ruthenium-catalyzed aza-Michael
 addition and intramolecular annulation of enaminones with anthranils
;
_journal_issue 16
_journal_name_full 'New Journal of Chemistry'
_journal_page_first 7329
_journal_page_last 7333
_journal_paper_doi 10.1039/D2NJ00663D
_journal_volume 46
_journal_year 2022
_chemical_formula_sum 'C16 H10 Cl N O'
_chemical_formula_weight 267.70
_space_group_IT_number 15
_space_group_name_Hall '-C 2yc'
_space_group_name_H-M_alt 'C 1 2/c 1'
_symmetry_cell_setting monoclinic
_symmetry_space_group_name_H-M 'C 1 2/c 1'
_atom_sites_solution_hydrogens geom
_atom_sites_solution_primary direct
_atom_sites_solution_secondary difmap
_audit_creation_method SHELXL-97
_audit_update_record
;
2022-01-23 deposited with the CCDC.	2022-03-23 downloaded from the CCDC.
;
_cell_angle_alpha 90.00
_cell_angle_beta 97.588(3)
_cell_angle_gamma 90.00
_cell_formula_units_Z 8
_cell_length_a 24.237(2)
_cell_length_b 8.5380(7)
_cell_length_c 12.1562(11)
_cell_measurement_reflns_used 1712
_cell_measurement_temperature 298(2)
_cell_measurement_theta_max 24.082
_cell_measurement_theta_min 2.532
_cell_volume 2493.5(4)
_computing_cell_refinement 'Bruker SMART'
_computing_data_collection 'Bruker SMART'
_computing_data_reduction 'Bruker SAINT'
_computing_molecular_graphics 'Bruker SHELXTL'
_computing_publication_material 'Bruker SHELXTL'
_computing_structure_refinement 'SHELXL-97 (Sheldrick, 1997)'
_computing_structure_solution 'SHELXS-97 (Sheldrick, 1990)'
_diffrn_ambient_temperature 298(2)
_diffrn_measured_fraction_theta_full 0.997
_diffrn_measured_fraction_theta_max 0.997
_diffrn_measurement_device_type 'CCD area detector'
_diffrn_measurement_method 'phi and omega scans'
_diffrn_radiation_monochromator graphite
_diffrn_radiation_source 'fine-focus sealed tube'
_diffrn_radiation_type MoK\a
_diffrn_radiation_wavelength 0.71073
_diffrn_reflns_av_R_equivalents 0.0468
_diffrn_reflns_av_sigmaI/netI 0.0521
_diffrn_reflns_limit_h_max 19
_diffrn_reflns_limit_h_min -28
_diffrn_reflns_limit_k_max 9
_diffrn_reflns_limit_k_min -10
_diffrn_reflns_limit_l_max 14
_diffrn_reflns_limit_l_min -12
_diffrn_reflns_number 6067
_diffrn_reflns_theta_full 25.02
_diffrn_reflns_theta_max 25.02
_diffrn_reflns_theta_min 2.53
_exptl_absorpt_coefficient_mu 0.295
_exptl_absorpt_correction_T_max 0.9570
_exptl_absorpt_correction_T_min 0.9166
_exptl_absorpt_correction_type multi-scan
_exptl_absorpt_process_details sadabs
_exptl_crystal_colour colourless
_exptl_crystal_density_diffrn 1.426
_exptl_crystal_density_meas 1.394
_exptl_crystal_density_method 'not measured'
_exptl_crystal_description prism
_exptl_crystal_F_000 1104
_exptl_crystal_size_max 0.30
_exptl_crystal_size_mid 0.20
_exptl_crystal_size_min 0.15
_refine_diff_density_max 0.142
_refine_diff_density_min -0.214
_refine_diff_density_rms 0.039
_refine_ls_extinction_method none
_refine_ls_goodness_of_fit_ref 1.040
_refine_ls_hydrogen_treatment mixed
_refine_ls_matrix_type full
_refine_ls_number_parameters 172
_refine_ls_number_reflns 2201
_refine_ls_number_restraints 0
_refine_ls_restrained_S_all 1.040
_refine_ls_R_factor_all 0.0814
_refine_ls_R_factor_gt 0.0449
_refine_ls_shift/su_max 0.000
_refine_ls_shift/su_mean 0.000
_refine_ls_structure_factor_coef Fsqd
_refine_ls_weighting_details 'calc w=1/[\s^2^(Fo^2^)+(0.0476P)^2^+0.7404P] where P=(Fo^2^+2Fc^2^)/3'
_refine_ls_weighting_scheme calc
_refine_ls_wR_factor_gt 0.1072
_refine_ls_wR_factor_ref 0.1207
_reflns_number_gt 1375
_reflns_number_total 2201
_reflns_threshold_expression >2sigma(I)
_cod_data_source_file d2nj00663d2.cif
_cod_data_source_block 211111b
_cod_depositor_comments
;
The following automatic conversions were performed:

data item '_symmetry_cell_setting' value 'Monoclinic' was changed to
'monoclinic' in accordance with the
/home/data/users/saulius/crontab/automatic-downloads/rss-feeds/RSC/lib/dictionaries/cif_core.dic
dictionary named 'cif_core.dic' version 2.4.2 last updated on
2011-04-26.

Automatic conversion script
Id: cif_fix_values 7556 2019-12-06 15:28:31Z antanas 

 Adding full bibliography for 7061399.cif.
;
_cod_original_cell_volume 2493.6(4)
_cod_original_sg_symbol_H-M C2/c
_cod_database_code 7061399

loop_
_symmetry_equiv_pos_as_xyz
'x, y, z'
'-x, y, -z+1/2'
'x+1/2, y+1/2, z'
'-x+1/2, y+1/2, -z+1/2'
'-x, -y, -z'
'x, -y, z-1/2'
'-x+1/2, -y+1/2, -z'
'x+1/2, -y+1/2, z-1/2'

loop_
_atom_site_label
_atom_site_type_symbol
_atom_site_fract_x
_atom_site_fract_y
_atom_site_fract_z
_atom_site_U_iso_or_equiv
_atom_site_adp_type
_atom_site_occupancy
_atom_site_symmetry_multiplicity
_atom_site_calc_flag
_atom_site_refinement_flags
_atom_site_disorder_assembly
_atom_site_disorder_group
Cl1 Cl 0.10948(4) 0.00914(9) 0.78373(7) 0.0834(3) Uani 1 1 d . . .
N1 N 0.10144(9) 0.4410(3) 1.12860(16) 0.0560(6) Uani 1 1 d . . .
O1 O 0.20066(9) 0.1356(2) 0.98679(14) 0.0698(6) Uani 1 1 d . . .
C1 C 0.17747(10) 0.2364(3) 0.9283(2) 0.0487(6) Uani 1 1 d . . .
C2 C 0.18405(10) 0.2411(3) 0.80857(19) 0.0430(6) Uani 1 1 d . . .
C3 C 0.15521(10) 0.1392(3) 0.7362(2) 0.0480(6) Uani 1 1 d . . .
C4 C 0.16068(12) 0.1403(3) 0.6263(2) 0.0585(7) Uani 1 1 d . . .
H4 H 0.1404 0.0711 0.5777 0.070 Uiso 1 1 calc R . .
C5 C 0.19629(12) 0.2441(4) 0.5886(2) 0.0632(8) Uani 1 1 d . . .
H5 H 0.2005 0.2455 0.5137 0.076 Uiso 1 1 calc R . .
C6 C 0.22581(12) 0.3457(3) 0.6592(2) 0.0630(8) Uani 1 1 d . . .
H6 H 0.2503 0.4160 0.6328 0.076 Uiso 1 1 calc R . .
C7 C 0.21946(11) 0.3443(3) 0.7690(2) 0.0559(7) Uani 1 1 d . . .
H7 H 0.2395 0.4144 0.8173 0.067 Uiso 1 1 calc R . .
C8 C 0.13409(11) 0.3484(3) 1.0832(2) 0.0532(7) Uani 1 1 d . . .
H8 H 0.1536 0.2731 1.1280 0.064 Uiso 1 1 calc R . .
C9 C 0.14206(10) 0.3538(3) 0.97159(18) 0.0424(6) Uani 1 1 d . . .
C10 C 0.11508(10) 0.4662(3) 0.90680(18) 0.0431(6) Uani 1 1 d . . .
H10 H 0.1202 0.4740 0.8325 0.052 Uiso 1 1 calc R . .
C11 C 0.07987(10) 0.5696(3) 0.95101(19) 0.0432(6) Uani 1 1 d . . .
C12 C 0.07388(10) 0.5528(3) 1.0633(2) 0.0483(6) Uani 1 1 d . . .
C13 C 0.03804(11) 0.6528(4) 1.1092(2) 0.0636(8) Uani 1 1 d . . .
H13 H 0.0335 0.6425 1.1836 0.076 Uiso 1 1 calc R . .
C14 C 0.00984(12) 0.7643(4) 1.0472(3) 0.0714(9) Uani 1 1 d . . .
H14 H -0.0140 0.8306 1.0793 0.086 Uiso 1 1 calc R . .
C15 C 0.01578(12) 0.7820(3) 0.9357(3) 0.0673(8) Uani 1 1 d . . .
H15 H -0.0041 0.8593 0.8935 0.081 Uiso 1 1 calc R . .
C16 C 0.05036(11) 0.6868(3) 0.8890(2) 0.0556(7) Uani 1 1 d . . .
H16 H 0.0546 0.6993 0.8146 0.067 Uiso 1 1 calc R . .

loop_
_atom_site_aniso_label
_atom_site_aniso_U_11
_atom_site_aniso_U_22
_atom_site_aniso_U_33
_atom_site_aniso_U_23
_atom_site_aniso_U_13
_atom_site_aniso_U_12
Cl1 0.0934(6) 0.0675(5) 0.0918(6) -0.0055(4) 0.0218(5) -0.0320(4)
N1 0.0618(15) 0.0721(15) 0.0366(12) -0.0026(11) 0.0153(11) -0.0093(12)
O1 0.0917(15) 0.0608(12) 0.0587(12) 0.0212(10) 0.0166(11) 0.0147(11)
C1 0.0554(16) 0.0442(14) 0.0465(16) 0.0060(12) 0.0060(13) -0.0071(13)
C2 0.0474(14) 0.0421(14) 0.0414(14) 0.0029(11) 0.0124(11) 0.0050(11)
C3 0.0505(16) 0.0434(14) 0.0518(16) -0.0028(12) 0.0134(13) 0.0051(12)
C4 0.0591(18) 0.0627(18) 0.0544(17) -0.0159(14) 0.0100(14) 0.0124(14)
C5 0.0595(18) 0.089(2) 0.0454(16) 0.0002(16) 0.0210(14) 0.0200(17)
C6 0.0576(18) 0.075(2) 0.0607(19) 0.0106(16) 0.0262(15) 0.0000(15)
C7 0.0580(17) 0.0604(17) 0.0506(16) 0.0015(13) 0.0123(13) -0.0107(14)
C8 0.0601(17) 0.0629(17) 0.0370(14) 0.0065(12) 0.0082(13) -0.0069(14)
C9 0.0491(15) 0.0478(14) 0.0311(13) 0.0023(11) 0.0081(11) -0.0086(12)
C10 0.0524(15) 0.0472(14) 0.0311(12) -0.0019(11) 0.0105(11) -0.0118(12)
C11 0.0476(15) 0.0423(13) 0.0409(14) -0.0036(11) 0.0102(11) -0.0104(12)
C12 0.0461(15) 0.0532(15) 0.0481(16) -0.0105(13) 0.0152(12) -0.0162(13)
C13 0.0618(19) 0.071(2) 0.0629(18) -0.0181(16) 0.0255(16) -0.0157(16)
C14 0.0604(19) 0.0608(19) 0.099(3) -0.0268(18) 0.0325(18) -0.0096(16)
C15 0.0643(19) 0.0475(16) 0.091(2) -0.0004(16) 0.0143(17) -0.0021(14)
C16 0.0620(18) 0.0450(14) 0.0617(17) -0.0001(13) 0.0152(14) -0.0064(14)

loop_
_atom_type_symbol
_atom_type_description
_atom_type_scat_dispersion_real
_atom_type_scat_dispersion_imag
_atom_type_scat_source
C C 0.0033 0.0016 'International Tables Vol C Tables 4.2.6.8 and 6.1.1.4'
H H 0.0000 0.0000 'International Tables Vol C Tables 4.2.6.8 and 6.1.1.4'
N N 0.0061 0.0033 'International Tables Vol C Tables 4.2.6.8 and 6.1.1.4'
O O 0.0106 0.0060 'International Tables Vol C Tables 4.2.6.8 and 6.1.1.4'
Cl Cl 0.1484 0.1585 'International Tables Vol C Tables 4.2.6.8 and 6.1.1.4'

loop_
_geom_angle_atom_site_label_1
_geom_angle_atom_site_label_2
_geom_angle_atom_site_label_3
_geom_angle
_geom_angle_site_symmetry_1
_geom_angle_site_symmetry_3
_geom_angle_publ_flag
C8 N1 C12 117.5(2) . . ?
O1 C1 C9 121.8(2) . . ?
O1 C1 C2 119.7(2) . . ?
C9 C1 C2 118.6(2) . . ?
C7 C2 C3 118.6(2) . . ?
C7 C2 C1 121.2(2) . . ?
C3 C2 C1 120.2(2) . . ?
C4 C3 C2 121.4(2) . . ?
C4 C3 Cl1 119.0(2) . . ?
C2 C3 Cl1 119.58(19) . . ?
C5 C4 C3 119.0(3) . . ?
C5 C4 H4 120.5 . . ?
C3 C4 H4 120.5 . . ?
C6 C5 C4 120.7(3) . . ?
C6 C5 H5 119.7 . . ?
C4 C5 H5 119.7 . . ?
C5 C6 C7 119.7(3) . . ?
C5 C6 H6 120.2 . . ?
C7 C6 H6 120.2 . . ?
C2 C7 C6 120.7(3) . . ?
C2 C7 H7 119.7 . . ?
C6 C7 H7 119.7 . . ?
N1 C8 C9 124.4(2) . . ?
N1 C8 H8 117.8 . . ?
C9 C8 H8 117.8 . . ?
C10 C9 C8 118.1(2) . . ?
C10 C9 C1 122.5(2) . . ?
C8 C9 C1 119.3(2) . . ?
C9 C10 C11 120.1(2) . . ?
C9 C10 H10 120.0 . . ?
C11 C10 H10 120.0 . . ?
C10 C11 C16 123.1(2) . . ?
C10 C11 C12 117.5(2) . . ?
C16 C11 C12 119.3(2) . . ?
N1 C12 C13 118.9(2) . . ?
N1 C12 C11 122.4(2) . . ?
C13 C12 C11 118.7(3) . . ?
C14 C13 C12 120.7(3) . . ?
C14 C13 H13 119.7 . . ?
C12 C13 H13 119.7 . . ?
C13 C14 C15 120.9(3) . . ?
C13 C14 H14 119.6 . . ?
C15 C14 H14 119.6 . . ?
C16 C15 C14 119.7(3) . . ?
C16 C15 H15 120.1 . . ?
C14 C15 H15 120.1 . . ?
C15 C16 C11 120.7(3) . . ?
C15 C16 H16 119.7 . . ?
C11 C16 H16 119.7 . . ?

loop_
_geom_bond_atom_site_label_1
_geom_bond_atom_site_label_2
_geom_bond_distance
_geom_bond_site_symmetry_2
_geom_bond_publ_flag
Cl1 C3 1.721(3) . ?
N1 C8 1.293(3) . ?
N1 C12 1.359(3) . ?
O1 C1 1.207(3) . ?
C1 C9 1.462(3) . ?
C1 C2 1.485(3) . ?
C2 C7 1.361(3) . ?
C2 C3 1.363(3) . ?
C3 C4 1.360(3) . ?
C4 C5 1.358(4) . ?
C4 H4 0.9300 . ?
C5 C6 1.355(4) . ?
C5 H5 0.9300 . ?
C6 C7 1.364(3) . ?
C6 H6 0.9300 . ?
C7 H7 0.9300 . ?
C8 C9 1.397(3) . ?
C8 H8 0.9300 . ?
C9 C10 1.354(3) . ?
C10 C11 1.385(3) . ?
C10 H10 0.9300 . ?
C11 C16 1.392(3) . ?
C11 C12 1.399(3) . ?
C12 C13 1.387(3) . ?
C13 C14 1.344(4) . ?
C13 H13 0.9300 . ?
C14 C15 1.390(4) . ?
C14 H14 0.9300 . ?
C15 C16 1.346(3) . ?
C15 H15 0.9300 . ?
C16 H16 0.9300 . ?

loop_
_geom_torsion_atom_site_label_1
_geom_torsion_atom_site_label_2
_geom_torsion_atom_site_label_3
_geom_torsion_atom_site_label_4
_geom_torsion
_geom_torsion_site_symmetry_1
_geom_torsion_site_symmetry_2
_geom_torsion_site_symmetry_3
_geom_torsion_site_symmetry_4
_geom_torsion_publ_flag
O1 C1 C2 C7 -101.4(3) . . . . ?
C9 C1 C2 C7 79.5(3) . . . . ?
O1 C1 C2 C3 77.4(3) . . . . ?
C9 C1 C2 C3 -101.7(3) . . . . ?
C7 C2 C3 C4 -0.8(4) . . . . ?
C1 C2 C3 C4 -179.6(2) . . . . ?
C7 C2 C3 Cl1 -179.18(18) . . . . ?
C1 C2 C3 Cl1 2.0(3) . . . . ?
C2 C3 C4 C5 0.9(4) . . . . ?
Cl1 C3 C4 C5 179.26(19) . . . . ?
C3 C4 C5 C6 -0.3(4) . . . . ?
C4 C5 C6 C7 -0.4(4) . . . . ?
C3 C2 C7 C6 0.1(4) . . . . ?
C1 C2 C7 C6 178.9(2) . . . . ?
C5 C6 C7 C2 0.5(4) . . . . ?
C12 N1 C8 C9 -1.2(4) . . . . ?
N1 C8 C9 C10 1.9(4) . . . . ?
N1 C8 C9 C1 -176.2(2) . . . . ?
O1 C1 C9 C10 -179.0(2) . . . . ?
C2 C1 C9 C10 0.1(3) . . . . ?
O1 C1 C9 C8 -0.9(4) . . . . ?
C2 C1 C9 C8 178.1(2) . . . . ?
C8 C9 C10 C11 -1.3(3) . . . . ?
C1 C9 C10 C11 176.7(2) . . . . ?
C9 C10 C11 C16 -179.3(2) . . . . ?
C9 C10 C11 C12 0.2(3) . . . . ?
C8 N1 C12 C13 179.2(2) . . . . ?
C8 N1 C12 C11 0.0(3) . . . . ?
C10 C11 C12 N1 0.5(3) . . . . ?
C16 C11 C12 N1 -180.0(2) . . . . ?
C10 C11 C12 C13 -178.8(2) . . . . ?
C16 C11 C12 C13 0.7(3) . . . . ?
N1 C12 C13 C14 -179.7(2) . . . . ?
C11 C12 C13 C14 -0.4(4) . . . . ?
C12 C13 C14 C15 0.2(4) . . . . ?
C13 C14 C15 C16 -0.3(4) . . . . ?
C14 C15 C16 C11 0.6(4) . . . . ?
C10 C11 C16 C15 178.6(2) . . . . ?
C12 C11 C16 C15 -0.9(4) . . . . ?
